data_1502247
loop_
_publ_author_name
'Frath, Denis'
'Azizi, S\'ebastien'
'Ulrich, Gilles'
'Retailleau, Pascal'
'Ziessel, Raymond'

_publ_section_title
;
 Facile synthesis of highly fluorescent Boranil complexes.
;
_journal_issue 13
_journal_name_full 'Organic letters'
_journal_page_first 3414
_journal_page_last 3417
_journal_paper_doi 10.1021/ol2011665
_journal_volume 13
_journal_year 2011
_chemical_formula_moiety 'C14 H12 B F2 N O2'
_chemical_formula_sum 'C14 H12 B F2 N O2'
_chemical_formula_weight 275.06
_chemical_name_systematic
; 
2,2-difluoro-3-(4-methoxyphenyl)-2H-benzo[e][1,3,2] 
oxazaborinin-3-ium-2-uide 
;
_space_group_IT_number 9
_symmetry_cell_setting monoclinic
_symmetry_space_group_name_Hall 'C -2yc'
_symmetry_space_group_name_H-M 'C 1 c 1'
_atom_sites_solution_hydrogens geom
_atom_sites_solution_primary direct
_atom_sites_solution_secondary difmap
_audit_creation_method SHELXL-97
_cell_angle_alpha 90.00
_cell_angle_beta 123.740(9)
_cell_angle_gamma 90.00
_cell_formula_units_Z 4
_cell_length_a 18.698(3)
_cell_length_b 6.3535(4)
_cell_length_c 13.0976(17)
_cell_measurement_reflns_used 3640
_cell_measurement_temperature 293(2)
_cell_measurement_theta_max 68.2
_cell_measurement_theta_min 6.9
_cell_volume 1293.9(3)
_computing_cell_refinement 'CrystalClear-SM Expert 2.0 r4 (Rigaku, 2009)'
_computing_data_collection 'CrystalClear-SM Expert 2.0 r4 (Rigaku, 2009)'
_computing_data_reduction 'CrystalClear-SM Expert 2.0 r4 (Rigaku, 2009)'
_computing_molecular_graphics 'PLATON (Spek, 2003)'
_computing_publication_material 'SHELXL97 (Sheldrick, 2008)'
_computing_structure_refinement 'SHELXL97 (Sheldrick, 2008); CRYSTALBUILDER (Welter, 2006)'
_computing_structure_solution 'SIR2004 (Burla et al, 2003)'
_diffrn_ambient_temperature 293(2)
_diffrn_detector_area_resol_mean 10
_diffrn_detector_type 'RAPID II large area curved imaging plate detector '
_diffrn_measured_fraction_theta_full 0.973
_diffrn_measured_fraction_theta_max 0.973
_diffrn_measurement_details
;
scan:
    Number of images: 36
               Slice: 20.0000 - 200.0000
         Image width: 5.0000
            Exp time: 300.0000
       Rotation axis: Omega
               Omega: 0.0000
                 Chi: 0.0000
                 Phi: 180.0000
                 XTD: 127.4000
              2theta: 0.0000
scan:
    Number of images: 36
               Slice: 20.0000 - 200.0000
         Image width: 5.0000
            Exp time: 300.0000
       Rotation axis: Omega
               Omega: 0.0000
                 Chi: 54.0000
                 Phi: 180.0000
                 XTD: 127.4000
              2theta: 0.0000
scan:
    Number of images: 31
               Slice: 20.0000 - 178.0000
         Image width: 5.0000
            Exp time: 300.0000
       Rotation axis: Omega
               Omega: 0.0000
                 Chi: 54.0000
                 Phi: 270.0000
                 XTD: 127.4000
              2theta: 0.0000
scan:
    Number of images: 16
               Slice: 39.0000 - 123.0000
         Image width: 5.0000
            Exp time: 300.0000
       Rotation axis: Omega
               Omega: 0.0000
                 Chi: 54.0000
                 Phi: 0.0000
                 XTD: 127.4000
              2theta: 0.0000
scan:
    Number of images: 9
               Slice: 43.0000 - 90.0000
         Image width: 5.0000
            Exp time: 300.0000
       Rotation axis: Omega
               Omega: 0.0000
                 Chi: 54.0000
                 Phi: 90.0000
                 XTD: 127.4000
              2theta: 0.0000

;
_diffrn_measurement_device 'four-circle partial \c goniometer diffractometer'
_diffrn_measurement_device_type 'Rigaku rapid II RAXIS conversion'
_diffrn_measurement_method 'profile data from \w-scans'
_diffrn_orient_matrix_type FS_PROCESS
_diffrn_orient_matrix_UB_11 0.089930
_diffrn_orient_matrix_UB_12 -0.034478
_diffrn_orient_matrix_UB_13 0.000292
_diffrn_orient_matrix_UB_21 0.019280
_diffrn_orient_matrix_UB_22 0.034633
_diffrn_orient_matrix_UB_23 -0.042162
_diffrn_orient_matrix_UB_31 0.047568
_diffrn_orient_matrix_UB_32 0.078087
_diffrn_orient_matrix_UB_33 0.040669
_diffrn_radiation_monochromator 'Confocal Osmic mirrors'
_diffrn_radiation_type CuK\a
_diffrn_radiation_wavelength 1.54187
_diffrn_reflns_av_R_equivalents 0.0471
_diffrn_reflns_av_sigmaI/netI 0.0626
_diffrn_reflns_limit_h_max 13
_diffrn_reflns_limit_h_min -22
_diffrn_reflns_limit_k_max 6
_diffrn_reflns_limit_k_min -7
_diffrn_reflns_limit_l_max 15
_diffrn_reflns_limit_l_min -12
_diffrn_reflns_number 3772
_diffrn_reflns_theta_full 68.19
_diffrn_reflns_theta_max 68.19
_diffrn_reflns_theta_min 6.86
_diffrn_source 'Rotating Anode'
_diffrn_source_type 'Rigaku micromax 007 1.2kW'
_diffrn_standards_number 0
_exptl_absorpt_coefficient_mu 0.954
_exptl_absorpt_correction_T_max 1.000
_exptl_absorpt_correction_T_min 0.629
_exptl_absorpt_correction_type multi-scan
_exptl_absorpt_process_details 'FS_ABSCOR (Rigaku, 2009)'
_exptl_crystal_colour 'pale yellow'
_exptl_crystal_density_diffrn 1.412
_exptl_crystal_density_method 'not measured'
_exptl_crystal_description 'thick squared plate'
_exptl_crystal_F_000 568
_exptl_crystal_size_max 0.38
_exptl_crystal_size_mid 0.16
_exptl_crystal_size_min 0.08
_refine_diff_density_max 0.267
_refine_diff_density_min -0.229
_refine_diff_density_rms 0.061
_refine_ls_extinction_method none
_refine_ls_goodness_of_fit_ref 0.881
_refine_ls_hydrogen_treatment constr
_refine_ls_matrix_type full
_refine_ls_number_parameters 182
_refine_ls_number_reflns 1151
_refine_ls_number_restraints 2
_refine_ls_restrained_S_all 0.880
_refine_ls_R_factor_all 0.1443
_refine_ls_R_factor_gt 0.0849
_refine_ls_shift/su_max 0.000
_refine_ls_shift/su_mean 0.000
_refine_ls_structure_factor_coef Fsqd
_refine_ls_weighting_details 'calc w=1/[\s^2^(Fo^2^)+(0.1804P)^2^+0.0000P] where P=(Fo^2^+2Fc^2^)/3'
_refine_ls_weighting_scheme calc
_refine_ls_wR_factor_gt 0.2289
_refine_ls_wR_factor_ref 0.2804
_reflns_number_gt 420
_reflns_number_total 1151
_reflns_threshold_expression >2sigma(I)
_cod_data_source_file ol2011665_si_001.cif
_cod_data_source_block compound_5
_cod_original_sg_symbol_H-M 'C c'
_cod_database_code 1502247

loop_
_symmetry_equiv_pos_as_xyz
'x, y, z'
'x, -y, z+1/2'
'x+1/2, y+1/2, z'
'x+1/2, -y+1/2, z+1/2'

loop_
_atom_site_label
_atom_site_type_symbol
_atom_site_fract_x
_atom_site_fract_y
_atom_site_fract_z
_atom_site_U_iso_or_equiv
_atom_site_adp_type
_atom_site_occupancy
_atom_site_symmetry_multiplicity
_atom_site_calc_flag
_atom_site_refinement_flags
F1 F 0.7048(5) 2.0321(9) 0.6943(6) 0.114(2) Uani 1 1 d .
F2 F 0.5632(6) 2.0201(8) 0.5364(7) 0.118(2) Uani 1 1 d .
O1 O 0.6009(6) 2.1466(13) 0.7342(8) 0.115(3) Uani 1 1 d .
O2 O 0.8159(7) 2.4739(16) 0.3913(9) 0.129(3) Uani 1 1 d .
N1 N 0.6296(6) 2.3568(10) 0.6038(8) 0.080(2) Uani 1 1 d .
C1 C 0.5865(10) 2.5099(17) 0.6048(13) 0.107(4) Uani 1 1 d .
H1 H 0.5857 2.6376 0.5695 0.129 Uiso 1 1 calc R
C2 C 0.5407(10) 2.487(2) 0.6583(11) 0.116(5) Uani 1 1 d .
C3 C 0.4833(9) 2.6370(19) 0.6578(13) 0.111(4) Uani 1 1 d .
H3 H 0.4732 2.7612 0.6143 0.134 Uiso 1 1 calc R
C4 C 0.4416(12) 2.611(3) 0.7173(16) 0.147(6) Uani 1 1 d .
H4 H 0.4055 2.7157 0.7133 0.176 Uiso 1 1 calc R
C5 C 0.4533(10) 2.436(2) 0.7801(13) 0.124(5) Uani 1 1 d .
H5 H 0.4244 2.4159 0.8186 0.149 Uiso 1 1 calc R
C6 C 0.5128(10) 2.273(2) 0.7881(12) 0.110(4) Uani 1 1 d .
H6 H 0.5231 2.1542 0.8357 0.132 Uiso 1 1 calc R
C7 C 0.5526(9) 2.2919(18) 0.7286(10) 0.098(4) Uani 1 1 d .
C8 C 0.6777(8) 2.3962(17) 0.5497(11) 0.101(4) Uani 1 1 d .
C9 C 0.7220(11) 2.568(2) 0.5709(14) 0.119(4) Uani 1 1 d .
H9 H 0.7210 2.6657 0.6231 0.143 Uiso 1 1 calc R
C10 C 0.7722(10) 2.6238(19) 0.5223(12) 0.112(4) Uani 1 1 d .
H10 H 0.8011 2.7510 0.5379 0.135 Uiso 1 1 calc R
C11 C 0.7725(10) 2.4593(19) 0.4468(14) 0.110(4) Uani 1 1 d .
C12 C 0.7285(9) 2.277(2) 0.4267(12) 0.118(5) Uani 1 1 d .
H12 H 0.7297 2.1757 0.3764 0.141 Uiso 1 1 calc R
C13 C 0.6813(8) 2.233(2) 0.4783(10) 0.106(4) Uani 1 1 d .
H13 H 0.6539 2.1046 0.4663 0.127 Uiso 1 1 calc R
C14 C 0.8657(12) 2.657(3) 0.411(2) 0.167(7) Uani 1 1 d .
H14A H 0.8297 2.7793 0.3879 0.250 Uiso 1 1 calc R
H14B H 0.8898 2.6489 0.3632 0.250 Uiso 1 1 calc R
H14C H 0.9112 2.6664 0.4969 0.250 Uiso 1 1 calc R
B1 B 0.6221(10) 2.1341(19) 0.6458(14) 0.099(5) Uani 1 1 d .

loop_
_atom_site_aniso_label
_atom_site_aniso_U_11
_atom_site_aniso_U_22
_atom_site_aniso_U_33
_atom_site_aniso_U_23
_atom_site_aniso_U_13
_atom_site_aniso_U_12
F1 0.140(6) 0.070(4) 0.117(5) 0.019(4) 0.062(5) 0.026(4)
F2 0.154(6) 0.056(3) 0.128(6) -0.020(3) 0.069(5) -0.017(4)
O1 0.172(8) 0.071(5) 0.124(6) 0.012(4) 0.097(6) 0.018(5)
O2 0.136(8) 0.132(8) 0.119(7) 0.003(6) 0.072(6) -0.018(6)
N1 0.109(6) 0.039(3) 0.086(5) 0.003(4) 0.051(5) -0.005(5)
C1 0.153(13) 0.056(6) 0.121(10) 0.003(6) 0.081(10) -0.014(7)
C2 0.114(10) 0.125(11) 0.081(8) -0.023(7) 0.037(8) -0.056(9)
C3 0.120(11) 0.081(7) 0.112(10) 0.002(7) 0.051(9) 0.031(8)
C4 0.178(17) 0.145(15) 0.128(13) -0.026(11) 0.092(13) 0.007(12)
C5 0.145(12) 0.097(9) 0.080(8) 0.017(7) 0.031(7) -0.008(9)
C6 0.147(11) 0.090(8) 0.087(8) 0.011(6) 0.061(8) -0.004(8)
C7 0.140(11) 0.066(6) 0.080(7) 0.004(5) 0.056(8) -0.011(7)
C8 0.119(10) 0.063(6) 0.093(9) -0.003(6) 0.040(8) -0.004(7)
C9 0.146(13) 0.085(9) 0.116(11) 0.005(7) 0.066(10) 0.000(8)
C10 0.123(10) 0.066(7) 0.098(8) 0.007(6) 0.030(8) 0.001(7)
C11 0.124(11) 0.080(8) 0.119(11) 0.007(8) 0.063(9) 0.001(8)
C12 0.143(12) 0.081(8) 0.093(9) -0.006(6) 0.043(9) -0.007(8)
C13 0.120(10) 0.109(9) 0.070(7) -0.013(6) 0.041(7) 0.015(8)
C14 0.171(16) 0.158(14) 0.192(18) 0.027(12) 0.115(14) -0.017(13)
B1 0.129(13) 0.051(6) 0.125(13) 0.005(7) 0.075(11) 0.001(7)

loop_
_atom_type_symbol
_atom_type_description
_atom_type_scat_dispersion_real
_atom_type_scat_dispersion_imag
_atom_type_scat_source
C C 0.0181 0.0091 'International Tables Vol C Tables 4.2.6.8 and 6.1.1.4'
H H 0.0000 0.0000 'International Tables Vol C Tables 4.2.6.8 and 6.1.1.4'
B B 0.0090 0.0039 'International Tables Vol C Tables 4.2.6.8 and 6.1.1.4'
F F 0.0727 0.0534 'International Tables Vol C Tables 4.2.6.8 and 6.1.1.4'
N N 0.0311 0.0180 'International Tables Vol C Tables 4.2.6.8 and 6.1.1.4'
O O 0.0492 0.0322 'International Tables Vol C Tables 4.2.6.8 and 6.1.1.4'

loop_
_geom_angle_atom_site_label_1
_geom_angle_atom_site_label_2
_geom_angle_atom_site_label_3
_geom_angle
C7 O1 B1 120.5(10)
C11 O2 C14 118.7(14)
C1 N1 C8 116.5(8)
C1 N1 B1 120.8(11)
C8 N1 B1 122.4(9)
N1 C1 C2 120.2(11)
N1 C1 H1 119.9
C2 C1 H1 119.9
C1 C2 C3 127.1(13)
C1 C2 C7 118.6(13)
C3 C2 C7 114.2(13)
C4 C3 C2 124.9(14)
C4 C3 H3 117.5
C2 C3 H3 117.5
C5 C4 C3 120.0(17)
C5 C4 H4 120.0
C3 C4 H4 120.0
C4 C5 C6 119.2(17)
C4 C5 H5 120.4
C6 C5 H5 120.4
C7 C6 C5 122.1(13)
C7 C6 H6 118.9
C5 C6 H6 118.9
O1 C7 C6 120.5(11)
O1 C7 C2 120.1(12)
C6 C7 C2 119.4(13)
C9 C8 C13 119.5(15)
C9 C8 N1 122.4(11)
C13 C8 N1 117.9(11)
C8 C9 C10 127.2(14)
C8 C9 H9 116.4
C10 C9 H9 116.4
C11 C10 C9 112.2(12)
C11 C10 H10 123.9
C9 C10 H10 123.9
O2 C11 C12 115.5(14)
O2 C11 C10 123.2(12)
C12 C11 C10 121.2(15)
C11 C12 C13 123.3(14)
C11 C12 H12 118.3
C13 C12 H12 118.3
C12 C13 C8 116.4(13)
C12 C13 H13 121.8
C8 C13 H13 121.8
O2 C14 H14A 109.5
O2 C14 H14B 109.5
H14A C14 H14B 109.5
O2 C14 H14C 109.5
H14A C14 H14C 109.5
H14B C14 H14C 109.5
F2 B1 O1 116.0(12)
F2 B1 F1 104.6(10)
O1 B1 F1 112.2(11)
F2 B1 N1 106.1(10)
O1 B1 N1 111.1(9)
F1 B1 N1 106.0(11)

loop_
_geom_bond_atom_site_label_1
_geom_bond_atom_site_label_2
_geom_bond_distance
F1 B1 1.457(17)
F2 B1 1.428(16)
O1 C7 1.265(14)
O1 B1 1.419(16)
O2 C11 1.360(16)
O2 C14 1.42(2)
N1 C1 1.269(13)
N1 C8 1.442(16)
N1 B1 1.552(13)
C1 C2 1.382(17)
C1 H1 0.9300
C2 C3 1.430(18)
C2 C7 1.488(17)
C3 C4 1.385(19)
C3 H3 0.9300
C4 C5 1.33(2)
C4 H4 0.9300
C5 C6 1.48(2)
C5 H5 0.9300
C6 C7 1.348(19)
C6 H6 0.9300
C8 C9 1.305(17)
C8 C13 1.423(16)
C9 C10 1.440(19)
C9 H9 0.9300
C10 C11 1.441(19)
C10 H10 0.9300
C11 C12 1.361(18)
C12 C13 1.404(17)
C12 H12 0.9300
C13 H13 0.9300
C14 H14A 0.9600
C14 H14B 0.9600
C14 H14C 0.9600

loop_
_geom_torsion_atom_site_label_1
_geom_torsion_atom_site_label_2
_geom_torsion_atom_site_label_3
_geom_torsion_atom_site_label_4
_geom_torsion
C8 N1 C1 C2 -178.1(11)
B1 N1 C1 C2 8(2)
N1 C1 C2 C3 -174.2(13)
N1 C1 C2 C7 8.2(19)
C1 C2 C3 C4 -177.1(15)
C7 C2 C3 C4 1(2)
C2 C3 C4 C5 0(3)
C3 C4 C5 C6 2(2)
C4 C5 C6 C7 -3(2)
B1 O1 C7 C6 161.1(13)
B1 O1 C7 C2 -20.2(17)
C5 C6 C7 O1 -177.7(12)
C5 C6 C7 C2 3.6(19)
C1 C2 C7 O1 -3.0(16)
C3 C2 C7 O1 179.0(12)
C1 C2 C7 C6 175.7(13)
C3 C2 C7 C6 -2.3(16)
C1 N1 C8 C9 43.2(18)
B1 N1 C8 C9 -143.5(12)
C1 N1 C8 C13 -141.6(12)
B1 N1 C8 C13 31.8(16)
C13 C8 C9 C10 5(2)
N1 C8 C9 C10 179.9(12)
C8 C9 C10 C11 -2(2)
C14 O2 C11 C12 -177.9(14)
C14 O2 C11 C10 2(2)
C9 C10 C11 O2 -179.5(13)
C9 C10 C11 C12 0.4(18)
O2 C11 C12 C13 178.9(12)
C10 C11 C12 C13 -1(2)
C11 C12 C13 C8 3.0(19)
C9 C8 C13 C12 -4.7(18)
N1 C8 C13 C12 179.9(11)
C7 O1 B1 F2 -87.2(13)
C7 O1 B1 F1 152.7(10)
C7 O1 B1 N1 34.1(18)
C1 N1 B1 F2 98.2(13)
C8 N1 B1 F2 -74.9(15)
C1 N1 B1 O1 -28.8(18)
C8 N1 B1 O1 158.1(10)
C1 N1 B1 F1 -151.0(11)
C8 N1 B1 F1 35.9(15)
